data_4080431
loop_
_publ_author_name
'Sunada, Yusuke'
'Imaoka, Tsuyoshi'
'Nagashima, Hideo'

_publ_section_title
;
 Disilametallacycles as a Platform for Stabilizing M(II) and M(IV) (M =
 Fe, Ru) Centers: Synthesis and Characterization of Half-Sandwich
 Complexes and Their Application to Catalytic Double Silylation of Alkenes
 and Alkynes
;
_journal_issue 7
_journal_name_full Organometallics
_journal_page_first 2112
_journal_paper_doi 10.1021/om3012322
_journal_volume 32
_journal_year 2013
_chemical_formula_moiety 'C17 H22 O Ru Si2'
_chemical_formula_sum 'C17 H22 O Ru Si2'
_chemical_formula_weight 399.60
_space_group_IT_number 14
_symmetry_cell_setting monoclinic
_symmetry_Int_Tables_number 14
_symmetry_space_group_name_Hall '-P 2yn'
_symmetry_space_group_name_H-M 'P 1 21/n 1'
_atom_sites_solution_hydrogens geom
_atom_sites_solution_primary direct
_atom_sites_solution_secondary difmap
_cell_angle_alpha 90.0000
_cell_angle_beta 95.733(6)
_cell_angle_gamma 90.0000
_cell_formula_units_Z 4
_cell_length_a 8.738(3)
_cell_length_b 14.243(4)
_cell_length_c 14.535(4)
_cell_measurement_reflns_used 5169
_cell_measurement_temperature 123
_cell_measurement_theta_max 27.46
_cell_measurement_theta_min 3.76
_cell_volume 1799.9(9)
_computing_cell_refinement CrystalClear
_computing_data_collection 'CrystalClear (Rigaku Inc., 2008)'
_computing_data_reduction CrystalClear
_computing_molecular_graphics 'CrystalStructure 4.0'
_computing_publication_material 'CrystalStructure 4.0 (Rigaku, 2010)'
_computing_structure_refinement 'CRYSTALS (Carruthers, et al., 1999)'
_computing_structure_solution SIR97
_diffrn_ambient_temperature 123
_diffrn_detector_area_resol_mean 7.314
_diffrn_measured_fraction_theta_full 0.992
_diffrn_measured_fraction_theta_max 0.992
_diffrn_measurement_device_type 'Rigaku Saturn70'
_diffrn_measurement_method \w
_diffrn_radiation_type 'Mo K\a'
_diffrn_radiation_wavelength 0.71075
_diffrn_reflns_av_R_equivalents 0.0361
_diffrn_reflns_limit_h_max 11
_diffrn_reflns_limit_h_min -11
_diffrn_reflns_limit_k_max 18
_diffrn_reflns_limit_k_min -17
_diffrn_reflns_limit_l_max 16
_diffrn_reflns_limit_l_min -18
_diffrn_reflns_number 13976
_diffrn_reflns_theta_full 27.46
_diffrn_reflns_theta_max 27.46
_diffrn_standards_number 0
_exptl_absorpt_coefficient_mu 1.001
_exptl_absorpt_correction_T_max 0.951
_exptl_absorpt_correction_T_min 0.832
_exptl_absorpt_correction_type multi-scan
_exptl_absorpt_process_details 'REQAB (Rigaku, 1998)'
_exptl_crystal_colour colorless
_exptl_crystal_density_diffrn 1.475
_exptl_crystal_density_method 'not measured'
_exptl_crystal_description block
_exptl_crystal_F_000 816.00
_exptl_crystal_size_max 0.120
_exptl_crystal_size_mid 0.050
_exptl_crystal_size_min 0.050
_refine_diff_density_max 2.570
_refine_diff_density_min -0.846
_refine_ls_extinction_method none
_refine_ls_goodness_of_fit_ref 1.010
_refine_ls_hydrogen_treatment constr
_refine_ls_number_parameters 212
_refine_ls_number_reflns 4089
_refine_ls_R_factor_gt 0.0424
_refine_ls_shift/su_max 0.000
_refine_ls_structure_factor_coef Fsqd
_refine_ls_weighting_details 'w = 1/[0.0038Fo^2^ + 1.0000\s(Fo^2^)]/(4Fo^2^)'
_refine_ls_weighting_scheme calc
_refine_ls_wR_factor_ref 0.1515
_reflns_number_gt 3559
_reflns_number_total 4089
_reflns_threshold_expression F^2^>2.0\s(F^2^)
_cod_data_source_file om3012322_si_003.cif
_cod_data_source_block (C6H6)Ru(Si)2(CO)
_cod_original_cell_volume 1799.8(9)
_cod_database_code 4080431

loop_
_symmetry_equiv_pos_site_id
_symmetry_equiv_pos_as_xyz
1 +X,+Y,+Z
2 1/2-X,1/2+Y,1/2-Z
3 -X,-Y,-Z
4 1/2+X,1/2-Y,1/2+Z

loop_
_atom_site_label
_atom_site_type_symbol
_atom_site_fract_x
_atom_site_fract_y
_atom_site_fract_z
_atom_site_U_iso_or_equiv
_atom_site_adp_type
_atom_site_occupancy
_atom_site_symmetry_multiplicity
_atom_site_calc_flag
_atom_site_refinement_flags
Ru1 Ru 0.31905(2) 0.32365(2) 0.14243(2) 0.02733(11) Uani 1.0 4 d .
Si1 Si 0.09537(10) 0.34333(7) 0.22147(7) 0.0318(3) Uani 1.0 4 d .
Si2 Si 0.13708(12) 0.23207(6) 0.04771(6) 0.0384(3) Uani 1.0 4 d .
O1 O 0.3232(4) 0.1428(3) 0.2464(3) 0.0703(11) Uani 1.0 4 d .
C1 C 0.3352(5) 0.4821(3) 0.1094(5) 0.0669(15) Uani 1.0 4 d .
C2 C 0.3464(5) 0.4318(4) 0.0285(4) 0.0607(13) Uani 1.0 4 d .
C3 C 0.4662(5) 0.3630(3) 0.0248(3) 0.0456(11) Uani 1.0 4 d .
C4 C 0.5659(4) 0.3479(3) 0.1042(3) 0.0411(10) Uani 1.0 4 d .
C5 C 0.5488(5) 0.3983(3) 0.1839(3) 0.0488(11) Uani 1.0 4 d .
C6 C 0.4324(6) 0.4651(3) 0.1869(4) 0.0622(14) Uani 1.0 4 d .
C7 C -0.0373(3) 0.23891(18) 0.20002(18) 0.0213(6) Uani 1.0 4 d .
C8 C -0.1538(4) 0.2127(3) 0.2540(2) 0.0279(7) Uani 1.0 4 d .
C9 C -0.2564(4) 0.1404(2) 0.2267(3) 0.0305(8) Uani 1.0 4 d .
C10 C -0.2421(4) 0.0934(3) 0.1451(3) 0.0370(9) Uani 1.0 4 d .
C11 C -0.1261(5) 0.1177(3) 0.0906(3) 0.0414(9) Uani 1.0 4 d .
C12 C -0.0227(4) 0.1903(2) 0.11740(19) 0.0276(8) Uani 1.0 4 d .
C13 C -0.0287(5) 0.4474(3) 0.1740(5) 0.0730(15) Uani 1.0 4 d .
C14 C 0.1360(7) 0.3612(5) 0.3502(4) 0.0805(18) Uani 1.0 4 d .
C15 C 0.0350(7) 0.2981(5) -0.0556(3) 0.0773(16) Uani 1.0 4 d .
C16 C 0.2260(8) 0.1246(4) -0.0034(4) 0.0829(18) Uani 1.0 4 d .
C17 C 0.3261(4) 0.2135(3) 0.2079(3) 0.0439(10) Uani 1.0 4 d .
H1 H 0.2444 0.5215 0.1143 0.0830 Uiso 1.0 4 calc R
H2 H 0.2659 0.4380 -0.0232 0.0720 Uiso 1.0 4 calc R
H3 H 0.4678 0.3218 -0.0291 0.0561 Uiso 1.0 4 calc R
H4 H 0.6377 0.2949 0.1059 0.0503 Uiso 1.0 4 calc R
H5 H 0.6095 0.3795 0.2413 0.0585 Uiso 1.0 4 calc R
H6 H 0.4129 0.4936 0.2460 0.0775 Uiso 1.0 4 calc R
H7 H -0.1631 0.2442 0.3092 0.0341 Uiso 1.0 4 calc R
H8 H -0.3339 0.1244 0.2632 0.0372 Uiso 1.0 4 calc R
H9 H -0.3098 0.0451 0.1264 0.0448 Uiso 1.0 4 calc R
H10 H -0.1168 0.0858 0.0356 0.0501 Uiso 1.0 4 calc R
H11 H -0.1185 0.4524 0.2067 0.0903 Uiso 1.0 4 calc R
H12 H 0.0297 0.5044 0.1815 0.0904 Uiso 1.0 4 calc R
H13 H -0.0595 0.4371 0.1095 0.0904 Uiso 1.0 4 calc R
H14 H 0.1535 0.3010 0.3791 0.0978 Uiso 1.0 4 calc R
H15 H 0.2258 0.3997 0.3632 0.0980 Uiso 1.0 4 calc R
H16 H 0.0497 0.3910 0.3741 0.0978 Uiso 1.0 4 calc R
H17 H -0.0221 0.3494 -0.0332 0.0916 Uiso 1.0 4 calc R
H18 H 0.1094 0.3220 -0.0940 0.0919 Uiso 1.0 4 calc R
H19 H -0.0341 0.2564 -0.0911 0.0919 Uiso 1.0 4 calc R
H20 H 0.3187 0.1424 -0.0292 0.1052 Uiso 1.0 4 calc R
H21 H 0.2497 0.0785 0.0441 0.1053 Uiso 1.0 4 calc R
H22 H 0.1547 0.0985 -0.0511 0.1052 Uiso 1.0 4 calc R

loop_
_atom_site_aniso_label
_atom_site_aniso_U_11
_atom_site_aniso_U_22
_atom_site_aniso_U_33
_atom_site_aniso_U_12
_atom_site_aniso_U_13
_atom_site_aniso_U_23
Ru1 0.0185(2) 0.0207(2) 0.0442(3) 0.00049(7) 0.00996(13) 0.00458(8)
Si1 0.0211(5) 0.0329(5) 0.0426(5) -0.0082(4) 0.0098(4) -0.0173(4)
Si2 0.0545(6) 0.0327(5) 0.0314(5) -0.0196(4) 0.0214(4) -0.0066(4)
O1 0.0411(16) 0.0564(18) 0.112(3) 0.0015(15) 0.0005(17) 0.054(2)
C1 0.043(3) 0.0250(18) 0.139(5) 0.0020(16) 0.043(3) 0.015(3)
C2 0.0337(18) 0.058(3) 0.088(4) -0.0190(19) -0.006(2) 0.050(3)
C3 0.053(3) 0.0386(19) 0.048(2) -0.0219(17) 0.0215(17) 0.0012(15)
C4 0.0204(15) 0.0321(16) 0.073(3) -0.0001(14) 0.0164(16) 0.0080(17)
C5 0.0354(18) 0.055(3) 0.056(3) -0.0200(17) 0.0048(17) 0.0005(18)
C6 0.069(3) 0.0328(19) 0.092(4) -0.014(2) 0.043(3) -0.011(2)
C7 0.0201(12) 0.0190(12) 0.0249(13) -0.0011(10) 0.0032(10) -0.0030(10)
C8 0.0265(14) 0.0284(15) 0.0301(14) -0.0023(13) 0.0094(12) -0.0072(12)
C9 0.0272(14) 0.0255(15) 0.0403(16) -0.0042(12) 0.0113(13) 0.0059(13)
C10 0.0407(19) 0.0307(16) 0.0405(17) -0.0191(14) 0.0096(14) -0.0024(13)
C11 0.058(3) 0.0367(17) 0.0300(16) -0.0232(17) 0.0099(15) -0.0085(13)
C12 0.0376(18) 0.0238(13) 0.0220(13) -0.0103(12) 0.0067(12) -0.0009(11)
C13 0.0324(19) 0.0188(16) 0.175(6) -0.0040(15) 0.044(3) -0.015(3)
C14 0.062(3) 0.129(5) 0.055(3) -0.055(4) 0.023(3) -0.054(3)
C15 0.096(4) 0.099(4) 0.034(2) -0.067(4) -0.006(3) 0.016(3)
C16 0.111(5) 0.046(3) 0.107(5) -0.035(3) 0.082(4) -0.039(3)
C17 0.0224(15) 0.046(2) 0.064(3) 0.0005(15) 0.0047(15) 0.0188(18)

loop_
_atom_type_symbol
_atom_type_description
_atom_type_scat_dispersion_real
_atom_type_scat_dispersion_imag
_atom_type_scat_source
C C 0.0033 0.0016
;
International Tables for Crystallography
(1992, Vol. C, Tables 4.2.6.8 and 6.1.1.4)
;
H H 0.0000 0.0000
;
International Tables for Crystallography
(1992, Vol. C, Table 6.1.1.4)
;
O O 0.0106 0.0060
;
International Tables for Crystallography
(1992, Vol. C, Tables 4.2.6.8 and 6.1.1.4)
;
Ru Ru -1.2594 0.8363
;
International Tables for Crystallography
(1992, Vol. C, Tables 4.2.6.8 and 6.1.1.4)
;
Si Si 0.0817 0.0704
;
International Tables for Crystallography
(1992, Vol. C, Tables 4.2.6.8 and 6.1.1.4)
;

loop_
_geom_angle_atom_site_label_1
_geom_angle_atom_site_label_2
_geom_angle_atom_site_label_3
_geom_angle
_geom_angle_publ_flag
Si1 Ru1 Si2 79.09(4) yes
Si1 Ru1 C1 93.16(14) yes
Si1 Ru1 C2 114.80(11) yes
Si1 Ru1 C3 150.90(10) yes
Si1 Ru1 C4 158.62(11) yes
Si1 Ru1 C5 123.83(11) yes
Si1 Ru1 C6 96.44(15) yes
Si1 Ru1 C17 80.62(12) yes
Si2 Ru1 C1 117.68(15) yes
Si2 Ru1 C2 93.56(12) yes
Si2 Ru1 C3 95.39(10) yes
Si2 Ru1 C4 121.92(11) yes
Si2 Ru1 C5 156.77(11) yes
Si2 Ru1 C6 151.82(13) yes
Si2 Ru1 C17 79.49(12) yes
C1 Ru1 C2 35.1(3) yes
C1 Ru1 C3 63.89(19) yes
C1 Ru1 C4 74.11(15) yes
C1 Ru1 C5 62.20(16) yes
C1 Ru1 C6 34.3(2) yes
C1 Ru1 C17 160.5(3) yes
C2 Ru1 C3 36.47(15) yes
C2 Ru1 C4 63.76(14) yes
C2 Ru1 C5 74.17(15) yes
C2 Ru1 C6 62.79(19) yes
C2 Ru1 C17 161.82(18) yes
C3 Ru1 C4 35.10(14) yes
C3 Ru1 C5 62.95(15) yes
C3 Ru1 C6 74.95(18) yes
C3 Ru1 C17 126.86(16) yes
C4 Ru1 C5 34.95(15) yes
C4 Ru1 C6 63.33(17) yes
C4 Ru1 C17 105.63(15) yes
C5 Ru1 C6 35.30(17) yes
C5 Ru1 C17 106.05(15) yes
C6 Ru1 C17 127.63(18) yes
Ru1 Si1 C7 110.30(10) yes
Ru1 Si1 C13 112.23(18) yes
Ru1 Si1 C14 114.34(18) yes
C7 Si1 C13 103.42(15) yes
C7 Si1 C14 108.7(3) yes
C13 Si1 C14 107.2(3) yes
Ru1 Si2 C12 110.26(10) yes
Ru1 Si2 C15 114.54(19) yes
Ru1 Si2 C16 113.02(19) yes
C12 Si2 C15 105.2(2) yes
C12 Si2 C16 107.9(2) yes
C15 Si2 C16 105.4(3) yes
Ru1 C1 C2 71.6(3) yes
Ru1 C1 C6 72.6(3) yes
C2 C1 C6 121.2(5) yes
Ru1 C2 C1 73.3(3) yes
Ru1 C2 C3 72.4(3) yes
C1 C2 C3 119.7(4) yes
Ru1 C3 C2 71.2(3) yes
Ru1 C3 C4 72.4(3) yes
C2 C3 C4 118.2(4) yes
Ru1 C4 C3 72.5(3) yes
Ru1 C4 C5 72.2(3) yes
C3 C4 C5 120.2(4) yes
Ru1 C5 C4 72.8(3) yes
Ru1 C5 C6 72.8(3) yes
C4 C5 C6 121.3(4) yes
Ru1 C6 C1 73.1(3) yes
Ru1 C6 C5 72.0(3) yes
C1 C6 C5 119.4(5) yes
Si1 C7 C8 125.9(2) yes
Si1 C7 C12 115.0(3) yes
C8 C7 C12 118.9(3) yes
C7 C8 C9 121.4(3) yes
C8 C9 C10 119.5(3) yes
C9 C10 C11 120.1(3) yes
C10 C11 C12 120.8(3) yes
Si2 C12 C7 115.9(3) yes
Si2 C12 C11 124.8(3) yes
C7 C12 C11 119.3(3) yes
Ru1 C17 O1 176.3(4) yes
Ru1 C1 H1 118.479 no
C2 C1 H1 118.854 no
C6 C1 H1 118.936 no
Ru1 C2 H2 119.695 no
C1 C2 H2 119.839 no
C3 C2 H2 120.090 no
Ru1 C3 H3 120.001 no
C2 C3 H3 120.373 no
C4 C3 H3 120.876 no
Ru1 C4 H4 119.346 no
C3 C4 H4 119.036 no
C5 C4 H4 120.078 no
Ru1 C5 H5 118.746 no
C4 C5 H5 118.488 no
C6 C5 H5 119.540 no
Ru1 C6 H6 119.921 no
C1 C6 H6 120.149 no
C5 C6 H6 119.985 no
C7 C8 H7 119.186 no
C9 C8 H7 119.441 no
C8 C9 H8 120.184 no
C10 C9 H8 120.332 no
C9 C10 H9 120.039 no
C11 C10 H9 119.813 no
C10 C11 H10 119.890 no
C12 C11 H10 119.329 no
Si1 C13 H11 109.801 no
Si1 C13 H12 109.653 no
Si1 C13 H13 109.040 no
H11 C13 H12 109.446 no
H11 C13 H13 109.439 no
H12 C13 H13 109.447 no
Si1 C14 H14 108.552 no
Si1 C14 H15 109.958 no
Si1 C14 H16 109.988 no
H14 C14 H15 109.438 no
H14 C14 H16 109.443 no
H15 C14 H16 109.443 no
Si2 C15 H17 108.952 no
Si2 C15 H18 109.898 no
Si2 C15 H19 109.644 no
H17 C15 H18 109.439 no
H17 C15 H19 109.445 no
H18 C15 H19 109.447 no
Si2 C16 H20 109.431 no
Si2 C16 H21 109.601 no
Si2 C16 H22 109.466 no
H20 C16 H21 109.440 no
H20 C16 H22 109.442 no
H21 C16 H22 109.448 no

loop_
_geom_bond_atom_site_label_1
_geom_bond_atom_site_label_2
_geom_bond_distance
_geom_bond_publ_flag
Ru1 Si1 2.3805(12) yes
Ru1 Si2 2.3849(11) yes
Ru1 C1 2.314(5) yes
Ru1 C2 2.292(5) yes
Ru1 C3 2.308(4) yes
Ru1 C4 2.306(4) yes
Ru1 C5 2.298(4) yes
Ru1 C6 2.309(5) yes
Ru1 C17 1.834(4) yes
Si1 C7 1.892(3) yes
Si1 C13 1.923(4) yes
Si1 C14 1.887(5) yes
Si2 C12 1.900(4) yes
Si2 C15 1.915(5) yes
Si2 C16 1.901(6) yes
O1 C17 1.153(6) yes
C1 C2 1.389(9) yes
C1 C6 1.362(8) yes
C2 C3 1.440(6) yes
C3 C4 1.392(6) yes
C4 C5 1.383(6) yes
C5 C6 1.397(7) yes
C7 C8 1.396(5) yes
C7 C12 1.403(4) yes
C8 C9 1.397(5) yes
C9 C10 1.378(5) yes
C10 C11 1.391(6) yes
C11 C12 1.403(5) yes
C1 H1 0.980 no
C2 H2 0.980 no
C3 H3 0.980 no
C4 H4 0.980 no
C5 H5 0.980 no
C6 H6 0.980 no
C8 H7 0.930 no
C9 H8 0.930 no
C10 H9 0.930 no
C11 H10 0.930 no
C13 H11 0.960 no
C13 H12 0.960 no
C13 H13 0.960 no
C14 H14 0.960 no
C14 H15 0.960 no
C14 H16 0.960 no
C15 H17 0.960 no
C15 H18 0.960 no
C15 H19 0.960 no
C16 H20 0.960 no
C16 H21 0.960 no
C16 H22 0.960 no

loop_
_geom_contact_atom_site_label_1
_geom_contact_atom_site_label_2
_geom_contact_distance
_geom_contact_publ_flag
_geom_contact_site_symmetry_2
Si1 O1 3.480(4) no .
Si2 O1 3.415(4) no .
O1 C7 3.439(4) no .
O1 C12 3.460(5) no .
C1 C13 3.440(7) no .
C2 C15 3.443(8) no .
C7 C10 2.802(5) no .
C7 C17 3.187(5) no .
C8 C11 2.764(5) no .
C8 C14 3.484(7) no .
C9 C12 2.801(5) no .
C11 C16 3.491(8) no .
C12 C17 3.214(5) no .
C14 C17 3.486(8) no .
C16 C17 3.357(7) no .
O1 C1 3.482(7) no 2_545
O1 C6 3.573(6) no 2_545
O1 C13 3.449(5) no 2_545
O1 C15 3.370(6) no 4_555
C1 O1 3.482(7) no 2_555
C1 C3 3.516(7) no 3_665
C2 C2 3.479(7) no 3_665
C2 C3 3.475(6) no 3_665
C3 C1 3.516(7) no 3_665
C3 C2 3.475(6) no 3_665
C6 O1 3.573(6) no 2_555
C13 O1 3.449(5) no 2_555
C15 O1 3.370(6) no 4_454
Ru1 H15 3.5576 no .
Ru1 H20 3.5892 no .
Si1 H1 3.3113 no .
Si1 H6 3.4935 no .
Si1 H7 3.0486 no .
Si2 H2 3.3413 no .
Si2 H3 3.4458 no .
Si2 H10 3.0360 no .
Si2 H13 3.5489 no .
O1 H14 3.4014 no .
O1 H21 3.0844 no .
C1 H3 3.3278 no .
C1 H5 3.2610 no .
C1 H12 2.9797 no .
C1 H13 3.5073 no .
C2 H4 3.3131 no .
C2 H6 3.2770 no .
C2 H17 3.4596 no .
C2 H18 3.0274 no .
C3 H1 3.3240 no .
C3 H5 3.2767 no .
C3 H18 3.4593 no .
C3 H20 3.4558 no .
C4 H2 3.3133 no .
C4 H6 3.2993 no .
C5 H1 3.2616 no .
C5 H3 3.2914 no .
C6 H2 3.2714 no .
C6 H4 3.3014 no .
C6 H12 3.5554 no .
C6 H15 3.4088 no .
C7 H8 3.2705 no .
C7 H10 3.2584 no .
C7 H11 3.1256 no .
C7 H13 3.1126 no .
C7 H14 3.0768 no .
C7 H16 3.3603 no .
C8 H9 3.2394 no .
C8 H11 3.5009 no .
C8 H14 3.3346 no .
C8 H16 3.4699 no .
C9 H10 3.2367 no .
C10 H7 3.2332 no .
C11 H8 3.2412 no .
C11 H19 3.4570 no .
C11 H21 3.4626 no .
C11 H22 3.3688 no .
C12 H7 3.2478 no .
C12 H9 3.2649 no .
C12 H13 3.5309 no .
C12 H17 3.1506 no .
C12 H19 3.1652 no .
C12 H21 3.1362 no .
C12 H22 3.2972 no .
C13 H1 2.8243 no .
C13 H15 3.4280 no .
C13 H16 3.0296 no .
C13 H17 3.3240 no .
C14 H6 3.5260 no .
C14 H7 3.1069 no .
C14 H11 3.1708 no .
C14 H12 3.2525 no .
C15 H2 2.8409 no .
C15 H13 3.2795 no .
C15 H20 3.3191 no .
C15 H22 3.0283 no .
C16 H3 3.5566 no .
C16 H10 3.1529 no .
C16 H18 3.2262 no .
C16 H19 3.1204 no .
C17 H4 3.4297 no .
C17 H5 3.4233 no .
C17 H14 3.2814 no .
C17 H20 3.5863 no .
C17 H21 3.0805 no .
H1 H2 2.3499 no .
H1 H6 2.3288 no .
H1 H12 2.2128 no .
H1 H13 2.9088 no .
H2 H3 2.4265 no .
H2 H13 3.5919 no .
H2 H17 2.8058 no .
H2 H18 2.3187 no .
H3 H4 2.3702 no .
H3 H18 3.1791 no .
H3 H20 2.8673 no .
H4 H5 2.3415 no .
H5 H6 2.3698 no .
H6 H12 3.3885 no .
H6 H15 2.8142 no .
H7 H8 2.3217 no .
H7 H11 3.3581 no .
H7 H14 2.9621 no .
H7 H16 2.8932 no .
H8 H9 2.3137 no .
H9 H10 2.3164 no .
H10 H19 3.1764 no .
H10 H21 3.1938 no .
H10 H22 2.8016 no .
H11 H16 2.8513 no .
H12 H15 3.3513 no .
H12 H16 3.2218 no .
H13 H17 2.4702 no .
H18 H20 3.2289 no .
H18 H22 3.2606 no .
H19 H20 3.5203 no .
H19 H22 2.8158 no .
O1 H1 2.7697 no 2_545
O1 H6 2.9714 no 2_545
O1 H8 2.9929 no 1_655
O1 H12 2.5233 no 2_545
O1 H17 3.3529 no 4_555
O1 H18 3.2759 no 4_555
O1 H19 2.9340 no 4_555
C1 H3 3.5402 no 3_665
C2 H13 3.5755 no 3_565
C3 H7 3.5665 no 4_554
C4 H11 3.3488 no 1_655
C4 H13 3.5050 no 1_655
C5 H11 2.9933 no 1_655
C7 H4 3.1297 no 1_455
C8 H3 3.2628 no 4_455
C8 H4 2.9217 no 1_455
C8 H5 3.1435 no 1_455
C8 H18 3.2134 no 4_455
C9 H4 2.9081 no 1_455
C9 H11 3.0849 no 2_445
C9 H12 3.4467 no 2_445
C9 H18 3.0117 no 4_455
C10 H4 3.0904 no 1_455
C10 H6 3.4487 no 2_545
C10 H11 3.2680 no 2_445
C10 H22 3.1812 no 3_555
C11 H4 3.2825 no 1_455
C11 H6 3.3695 no 2_545
C11 H15 3.4358 no 4_454
C11 H21 3.5200 no 3_555
C11 H22 3.1369 no 3_555
C12 H4 3.3101 no 1_455
C12 H6 3.5124 no 2_545
C13 H2 3.2950 no 3_565
C13 H5 3.5360 no 1_455
C13 H8 2.9749 no 2_455
C13 H17 3.5983 no 3_565
C13 H18 3.5326 no 3_565
C14 H3 3.5422 no 4_455
C14 H10 3.3665 no 4_555
C14 H19 3.3693 no 4_555
C14 H20 3.4253 no 4_455
C14 H21 3.5539 no 2_555
C15 H1 3.5883 no 3_565
C15 H7 3.4957 no 4_554
C15 H8 3.1738 no 4_554
C15 H12 3.3728 no 3_565
C16 H7 3.5183 no 4_554
C16 H9 3.1355 no 3_555
C16 H10 3.1648 no 3_555
C16 H16 3.4961 no 4_554
C17 H8 3.2557 no 1_655
C17 H12 3.5542 no 2_545
C17 H19 3.0814 no 4_555
H1 O1 2.7697 no 2_555
H1 C15 3.5883 no 3_565
H1 H13 3.5343 no 3_565
H1 H17 2.8441 no 3_565
H2 C13 3.2950 no 3_565
H2 H8 3.2633 no 4_554
H2 H11 3.2445 no 3_565
H2 H12 3.3843 no 3_565
H2 H13 2.7458 no 3_565
H3 C1 3.5402 no 3_665
H3 C8 3.2628 no 4_554
H3 C14 3.5422 no 4_554
H3 H7 2.6792 no 4_554
H3 H14 2.8118 no 4_554
H3 H16 3.4464 no 4_554
H4 C7 3.1297 no 1_655
H4 C8 2.9217 no 1_655
H4 C9 2.9081 no 1_655
H4 C10 3.0904 no 1_655
H4 C11 3.2825 no 1_655
H4 C12 3.3101 no 1_655
H4 H7 3.3550 no 1_655
H4 H8 3.3276 no 1_655
H4 H9 3.5971 no 1_655
H4 H11 3.3301 no 1_655
H4 H13 3.3286 no 1_655
H4 H14 3.5846 no 4_554
H5 C8 3.1435 no 1_655
H5 C13 3.5360 no 1_655
H5 H7 2.8722 no 1_655
H5 H9 3.4125 no 2_555
H5 H11 2.6865 no 1_655
H5 H19 3.4448 no 4_555
H5 H22 3.0192 no 4_555
H6 O1 2.9714 no 2_555
H6 C10 3.4487 no 2_555
H6 C11 3.3695 no 2_555
H6 C12 3.5124 no 2_555
H7 C3 3.5665 no 4_455
H7 C15 3.4957 no 4_455
H7 C16 3.5183 no 4_455
H7 H3 2.6792 no 4_455
H7 H4 3.3550 no 1_455
H7 H5 2.8722 no 1_455
H7 H18 2.7168 no 4_455
H7 H20 2.8678 no 4_455
H7 H22 3.5109 no 4_455
H8 O1 2.9929 no 1_455
H8 C13 2.9749 no 2_445
H8 C15 3.1738 no 4_455
H8 C17 3.2557 no 1_455
H8 H2 3.2633 no 4_455
H8 H4 3.3276 no 1_455
H8 H11 2.5302 no 2_445
H8 H12 2.6020 no 2_445
H8 H13 3.4278 no 2_445
H8 H17 3.5467 no 4_455
H8 H18 2.3123 no 4_455
H8 H19 3.3423 no 4_455
H9 C16 3.1355 no 3_555
H9 H4 3.5971 no 1_455
H9 H5 3.4125 no 2_545
H9 H11 2.8841 no 2_445
H9 H12 3.5909 no 2_445
H9 H16 3.0340 no 2_445
H9 H20 3.0188 no 3_555
H9 H21 3.1275 no 3_555
H9 H22 2.7403 no 3_555
H10 C14 3.3665 no 4_454
H10 C16 3.1648 no 3_555
H10 H10 3.4105 no 3_555
H10 H14 3.3009 no 4_454
H10 H15 2.7432 no 4_454
H10 H16 3.5696 no 4_454
H10 H21 2.8106 no 3_555
H10 H22 2.6570 no 3_555
H11 C4 3.3488 no 1_455
H11 C5 2.9933 no 1_455
H11 C9 3.0849 no 2_455
H11 C10 3.2680 no 2_455
H11 H2 3.2445 no 3_565
H11 H4 3.3301 no 1_455
H11 H5 2.6865 no 1_455
H11 H8 2.5302 no 2_455
H11 H9 2.8841 no 2_455
H12 O1 2.5233 no 2_555
H12 C9 3.4467 no 2_455
H12 C15 3.3728 no 3_565
H12 C17 3.5542 no 2_555
H12 H2 3.3843 no 3_565
H12 H8 2.6020 no 2_455
H12 H9 3.5909 no 2_455
H12 H17 2.9934 no 3_565
H12 H18 2.9840 no 3_565
H13 C2 3.5755 no 3_565
H13 C4 3.5050 no 1_455
H13 H1 3.5343 no 3_565
H13 H2 2.7458 no 3_565
H13 H4 3.3286 no 1_455
H13 H8 3.4278 no 2_455
H13 H17 3.3376 no 3_565
H13 H18 3.4631 no 3_565
H14 H3 2.8118 no 4_455
H14 H4 3.5846 no 4_455
H14 H10 3.3009 no 4_555
H14 H19 2.8414 no 4_555
H14 H20 3.4296 no 4_455
H15 C11 3.4358 no 4_555
H15 H10 2.7432 no 4_555
H15 H19 3.0832 no 4_555
H15 H21 2.8796 no 2_555
H16 C16 3.4961 no 4_455
H16 H3 3.4464 no 4_455
H16 H9 3.0340 no 2_455
H16 H10 3.5696 no 4_555
H16 H20 2.6159 no 4_455
H16 H21 3.3471 no 2_555
H17 O1 3.3529 no 4_454
H17 C13 3.5983 no 3_565
H17 H1 2.8441 no 3_565
H17 H8 3.5467 no 4_554
H17 H12 2.9934 no 3_565
H17 H13 3.3376 no 3_565
H18 O1 3.2759 no 4_454
H18 C8 3.2134 no 4_554
H18 C9 3.0117 no 4_554
H18 C13 3.5326 no 3_565
H18 H7 2.7168 no 4_554
H18 H8 2.3123 no 4_554
H18 H12 2.9840 no 3_565
H18 H13 3.4631 no 3_565
H19 O1 2.9340 no 4_454
H19 C14 3.3693 no 4_454
H19 C17 3.0814 no 4_454
H19 H5 3.4448 no 4_454
H19 H8 3.3423 no 4_554
H19 H14 2.8414 no 4_454
H19 H15 3.0832 no 4_454
H20 C14 3.4253 no 4_554
H20 H7 2.8678 no 4_554
H20 H9 3.0188 no 3_555
H20 H14 3.4296 no 4_554
H20 H16 2.6159 no 4_554
H21 C11 3.5200 no 3_555
H21 C14 3.5539 no 2_545
H21 H9 3.1275 no 3_555
H21 H10 2.8106 no 3_555
H21 H15 2.8796 no 2_545
H21 H16 3.3471 no 2_545
H22 C10 3.1812 no 3_555
H22 C11 3.1369 no 3_555
H22 H5 3.0192 no 4_454
H22 H7 3.5109 no 4_554
H22 H9 2.7403 no 3_555
H22 H10 2.6570 no 3_555

loop_
_geom_torsion_atom_site_label_1
_geom_torsion_atom_site_label_2
_geom_torsion_atom_site_label_3
_geom_torsion_atom_site_label_4
_geom_torsion
_geom_torsion_publ_flag
Si1 Ru1 Si2 C12 -24.66(5) no
Si1 Ru1 Si2 C15 93.76(6) no
Si1 Ru1 Si2 C16 -145.49(5) no
Si2 Ru1 Si1 C7 26.87(5) no
Si2 Ru1 Si1 C13 -87.87(5) no
Si2 Ru1 Si1 C14 149.78(6) no
Si1 Ru1 C1 C2 -130.69(16) no
Si1 Ru1 C1 C6 96.8(3) no
C1 Ru1 Si1 C7 144.46(16) no
C1 Ru1 Si1 C13 29.72(16) no
C1 Ru1 Si1 C14 -92.63(16) no
Si1 Ru1 C2 C1 56.51(17) no
Si1 Ru1 C2 C3 -173.88(11) no
C2 Ru1 Si1 C7 115.76(14) no
C2 Ru1 Si1 C13 1.02(14) no
C2 Ru1 Si1 C14 -121.34(14) no
Si1 Ru1 C3 C2 11.5(3) no
Si1 Ru1 C3 C4 140.66(12) no
C3 Ru1 Si1 C7 108.3(2) no
C3 Ru1 Si1 C13 -6.5(2) no
C3 Ru1 Si1 C14 -128.8(2) no
Si1 Ru1 C4 C3 -122.3(3) no
Si1 Ru1 C4 C5 8.7(4) no
C4 Ru1 Si1 C7 -163.2(3) no
C4 Ru1 Si1 C13 82.1(3) no
C4 Ru1 Si1 C14 -40.3(3) no
Si1 Ru1 C5 C4 -176.20(9) no
Si1 Ru1 C5 C6 -44.5(2) no
C5 Ru1 Si1 C7 -157.22(13) no
C5 Ru1 Si1 C13 88.03(14) no
C5 Ru1 Si1 C14 -34.32(14) no
Si1 Ru1 C6 C1 -86.2(2) no
Si1 Ru1 C6 C5 144.12(19) no
C6 Ru1 Si1 C7 178.71(14) no
C6 Ru1 Si1 C13 63.97(14) no
C6 Ru1 Si1 C14 -58.38(14) no
C17 Ru1 Si1 C7 -54.12(13) no
C17 Ru1 Si1 C13 -168.87(13) no
C17 Ru1 Si1 C14 68.78(13) no
Si2 Ru1 C1 C2 -51.3(2) no
Si2 Ru1 C1 C6 176.13(14) no
C1 Ru1 Si2 C12 -112.51(18) no
C1 Ru1 Si2 C15 5.92(18) no
C1 Ru1 Si2 C16 126.67(18) no
Si2 Ru1 C2 C1 136.14(14) no
Si2 Ru1 C2 C3 -94.25(16) no
C2 Ru1 Si2 C12 -139.24(12) no
C2 Ru1 Si2 C15 -20.82(12) no
C2 Ru1 Si2 C16 99.93(12) no
Si2 Ru1 C3 C2 88.70(13) no
Si2 Ru1 C3 C4 -142.13(14) no
C3 Ru1 Si2 C12 -175.78(11) no
C3 Ru1 Si2 C15 -57.35(11) no
C3 Ru1 Si2 C16 63.39(11) no
Si2 Ru1 C4 C3 46.06(18) no
Si2 Ru1 C4 C5 177.01(9) no
C4 Ru1 Si2 C12 159.64(12) no
C4 Ru1 Si2 C15 -81.93(13) no
C4 Ru1 Si2 C16 38.82(13) no
Si2 Ru1 C5 C4 -6.4(4) no
Si2 Ru1 C5 C6 125.2(2) no
C5 Ru1 Si2 C12 164.0(3) no
C5 Ru1 Si2 C15 -77.6(3) no
C5 Ru1 Si2 C16 43.2(3) no
Si2 Ru1 C6 C1 -7.3(5) no
Si2 Ru1 C6 C5 -136.99(17) no
C6 Ru1 Si2 C12 -107.9(3) no
C6 Ru1 Si2 C15 10.5(4) no
C6 Ru1 Si2 C16 131.3(3) no
C17 Ru1 Si2 C12 57.69(13) no
C17 Ru1 Si2 C15 176.12(14) no
C17 Ru1 Si2 C16 -63.14(13) no
C1 Ru1 C2 C1 -0.00(19) no
C1 Ru1 C2 C3 129.6(4) no
C2 Ru1 C1 C2 0.00(17) no
C2 Ru1 C1 C6 -132.5(4) no
C1 Ru1 C3 C2 -29.56(18) no
C1 Ru1 C3 C4 99.6(2) no
C3 Ru1 C1 C2 30.66(16) no
C3 Ru1 C1 C6 -101.9(3) no
C1 Ru1 C4 C3 -67.0(3) no
C1 Ru1 C4 C5 63.9(3) no
C4 Ru1 C1 C2 66.78(19) no
C4 Ru1 C1 C6 -65.7(3) no
C1 Ru1 C5 C4 -102.4(3) no
C1 Ru1 C5 C6 29.3(3) no
C5 Ru1 C1 C2 102.4(3) no
C5 Ru1 C1 C6 -30.16(18) no
C1 Ru1 C6 C1 -0.0(3) no
C1 Ru1 C6 C5 -129.7(5) no
C6 Ru1 C1 C2 132.5(4) no
C6 Ru1 C1 C6 0.0(3) no
C2 Ru1 C3 C2 0.00(19) no
C2 Ru1 C3 C4 129.2(3) no
C3 Ru1 C2 C1 -129.6(3) no
C3 Ru1 C2 C3 0.00(16) no
C2 Ru1 C4 C3 -30.91(17) no
C2 Ru1 C4 C5 100.0(2) no
C4 Ru1 C2 C1 -99.81(19) no
C4 Ru1 C2 C3 29.80(15) no
C2 Ru1 C5 C4 -66.64(19) no
C2 Ru1 C5 C6 65.04(19) no
C5 Ru1 C2 C1 -63.91(17) no
C5 Ru1 C2 C3 65.70(18) no
C2 Ru1 C6 C1 28.46(19) no
C2 Ru1 C6 C5 -101.3(3) no
C6 Ru1 C2 C1 -27.82(18) no
C6 Ru1 C2 C3 101.8(3) no
C3 Ru1 C4 C3 0.00(17) no
C3 Ru1 C4 C5 130.9(3) no
C4 Ru1 C3 C2 -129.2(3) no
C4 Ru1 C3 C4 -0.00(17) no
C3 Ru1 C5 C4 -29.18(15) no
C3 Ru1 C5 C6 102.5(2) no
C5 Ru1 C3 C2 -100.11(19) no
C5 Ru1 C3 C4 29.07(15) no
C3 Ru1 C6 C1 65.5(3) no
C3 Ru1 C6 C5 -64.2(3) no
C6 Ru1 C3 C2 -64.36(18) no
C6 Ru1 C3 C4 64.81(18) no
C17 Ru1 C3 C2 169.59(16) no
C17 Ru1 C3 C4 -61.2(3) no
C4 Ru1 C5 C4 -0.00(17) no
C4 Ru1 C5 C6 131.7(4) no
C5 Ru1 C4 C3 -130.9(3) no
C5 Ru1 C4 C5 -0.00(18) no
C4 Ru1 C6 C1 101.1(3) no
C4 Ru1 C6 C5 -28.61(19) no
C6 Ru1 C4 C3 -102.1(2) no
C6 Ru1 C4 C5 28.88(18) no
C17 Ru1 C4 C3 133.25(18) no
C17 Ru1 C4 C5 -95.80(19) no
C5 Ru1 C6 C1 129.7(5) no
C5 Ru1 C6 C5 0.00(19) no
C6 Ru1 C5 C4 -131.7(4) no
C6 Ru1 C5 C6 0.0(3) no
C17 Ru1 C5 C4 94.5(2) no
C17 Ru1 C5 C6 -133.87(19) no
C17 Ru1 C6 C1 -169.26(18) no
C17 Ru1 C6 C5 61.0(4) no
Ru1 Si1 C7 C8 160.44(16) no
Ru1 Si1 C7 C12 -25.55(19) no
C13 Si1 C7 C8 -79.4(3) no
C13 Si1 C7 C12 94.6(3) no
C14 Si1 C7 C8 34.3(3) no
C14 Si1 C7 C12 -151.7(3) no
Ru1 Si2 C12 C7 18.0(3) no
Ru1 Si2 C12 C11 -163.73(18) no
C15 Si2 C12 C7 -106.0(3) no
C15 Si2 C12 C11 72.3(3) no
C16 Si2 C12 C7 141.9(3) no
C16 Si2 C12 C11 -39.9(3) no
Ru1 C1 C2 Ru1 -0.0 no
Ru1 C1 C2 C3 -57.7(4) no
Ru1 C1 C6 Ru1 0.0 no
Ru1 C1 C6 C5 57.1(4) no
C2 C1 C6 Ru1 -54.8(5) no
C2 C1 C6 C5 2.3(7) no
C6 C1 C2 Ru1 55.3(5) no
C6 C1 C2 C3 -2.4(7) no
Ru1 C2 C3 Ru1 -0.0 no
Ru1 C2 C3 C4 -56.9(3) no
C1 C2 C3 Ru1 58.1(4) no
C1 C2 C3 C4 1.2(6) no
Ru1 C3 C4 Ru1 -0.0 no
Ru1 C3 C4 C5 -56.3(3) no
C2 C3 C4 Ru1 56.3(4) no
C2 C3 C4 C5 -0.0(6) no
Ru1 C4 C5 Ru1 0.000(10) no
Ru1 C4 C5 C6 -56.6(3) no
C3 C4 C5 Ru1 56.5(4) no
C3 C4 C5 C6 -0.1(6) no
Ru1 C5 C6 Ru1 -0.0 no
Ru1 C5 C6 C1 -57.7(4) no
C4 C5 C6 Ru1 56.6(4) no
C4 C5 C6 C1 -1.0(7) no
Si1 C7 C8 C9 172.96(18) no
Si1 C7 C12 Si2 4.6(3) no
Si1 C7 C12 C11 -173.71(17) no
C8 C7 C12 Si2 179.1(2) no
C8 C7 C12 C11 0.7(4) no
C12 C7 C8 C9 -0.8(4) no
C7 C8 C9 C10 0.4(5) no
C8 C9 C10 C11 0.2(5) no
C9 C10 C11 C12 -0.3(5) no
C10 C11 C12 Si2 -178.4(3) no
C10 C11 C12 C7 -0.2(5) no
